data_6000702
loop_
_publ_author_name
'Charki, F.'
'Deputier, S.'
'Benardrocherulle, P.'
'Guerin, R.'
'Elghadraoui, E. H.'

_publ_section_title
;
 W5As2.5P1.5: The first one-dimensional vertex-linked W-6 cluster
;
_journal_name_full 'Journal of Solid State Chemistry'
_journal_page_first 310
_journal_page_last 316
_journal_paper_doi 10.1006/jssc.1997.7386
_journal_volume 131
_journal_year 1997
_chemical_formula_sum 'As2.5 P1.5 W5'
_space_group_name_H-M_alt 'I 4/m'
_cell_angle_alpha 90.000
_cell_angle_beta 90.000
_cell_angle_gamma 90.000
_cell_length_a 9.4729
_cell_length_b 9.4729
_cell_length_c 3.2414
_cell_volume 290.87
_cod_database_code 6000702

loop_
_atom_site_label
_atom_site_fract_x
_atom_site_fract_y
_atom_site_fract_z
? ? ? ?
